data_7704217
loop_
_publ_author_name
'Liu, Jingjing'
'Nodaraki, Lydia E.'
'Cobb, Philip J.'
'Giansiracusa, Marcus J.'
'Ortu, Fabrizio'
'Tuna, Floriana'
'Mills, David P.'

_publ_section_title
;
 Synthesis and characterisation of light lanthanide bis-phospholyl
 borohydride complexes.
;
_journal_issue 19
_journal_name_full 'Dalton transactions (Cambridge, England : 2003)'
_journal_page_first 6504
_journal_page_last 6511
_journal_paper_doi 10.1039/d0dt01241f
_journal_volume 49
_journal_year 2020
_chemical_formula_moiety 'C48 H88 B2 La2 P4'
_chemical_formula_sum 'C48 H88 B2 La2 P4'
_chemical_formula_weight 1088.588
_chemical_name_systematic '[La(Htp)2(BH4)]2'
_chemical_properties_physical Air-sensitive,Moisture-sensitive
_space_group_crystal_system monoclinic
_space_group_IT_number 15
_space_group_name_Hall '-I 2ya'
_space_group_name_H-M_alt 'I 1 2/a 1'
_symmetry_Int_Tables_number 15
_audit_creation_date 2020-03-23
_audit_creation_method
;
Olex2 1.3
(compiled 2020.02.04 svn.rd84adfe8 for OlexSys, GUI svn.r6032)
;
_audit_update_record
;
2020-03-24 deposited with the CCDC.	2020-04-28 downloaded from the CCDC.
;
_cell_angle_alpha 90
_cell_angle_beta 92.015(4)
_cell_angle_gamma 90
_cell_formula_units_Z 4
_cell_length_a 20.7897(10)
_cell_length_b 12.9165(4)
_cell_length_c 20.3007(6)
_cell_measurement_reflns_used 2023
_cell_measurement_temperature 159(2)
_cell_measurement_theta_max 58.6420
_cell_measurement_theta_min 4.0110
_cell_volume 5448.0(4)
_computing_cell_refinement 'CrysAlisPro 1.171.40.7b (Rigaku OD, 2018)'
_computing_data_collection 'CrysAlisPro 1.171.40.7b (Rigaku OD, 2018)'
_computing_data_reduction 'CrysAlisPro 1.171.40.7b (Rigaku OD, 2018)'
_computing_molecular_graphics 'Olex2 1.3 (Dolomanov et al., 2009)'
_computing_publication_material 'Olex2 1.3 (Dolomanov et al., 2009)'
_computing_structure_refinement 'olex2.refine 1.3 (Bourhis et al., 2015)'
_computing_structure_solution 'ShelXT (Sheldrick, 2015)'
_diffrn_ambient_temperature 159(2)
_diffrn_measured_fraction_theta_full 0.9977
_diffrn_measured_fraction_theta_max 0.9977
_diffrn_measurement_details
;
List of Runs (angles in degrees, time in seconds):

  # Type    Start    End  Width  t~exp~   \w     \q     \k     \f   Frames
#--------------------------------------------------------------------------
  1  \w    -33.00  26.00   0.50    1.50    --  -44.30  39.00  99.00  118
  2  \w   -133.00  -7.00   0.50    1.50    --  -44.30 -39.00 -55.00  252
  3  \w   -164.00-113.00   0.50    1.50    -- -110.00 -39.00 -55.00  102
  4  \w   -105.00 -30.00   0.50    1.50    -- -110.00  39.00  99.00  150
  5  \w    -78.00  16.00   0.50    1.50    --  -44.30  57.00-120.00  188
  6  \w   -148.00 -23.00   0.50    1.50    -- -110.00  76.00  90.00  250
  7  \w   -143.00 -56.00   0.50    1.50    -- -110.00  57.00 -90.00  174
  8  \w    -52.00 -22.00   0.50    1.50    -- -110.00  57.00 -90.00   60
  9  \w   -163.00-132.00   0.50    1.50    -- -110.00  19.00 -60.00   62
 10  \w   -131.00 -27.00   0.50    1.50    -- -110.00  19.00 -60.00  208
 11  \w   -150.00 -22.00   0.50    1.50    -- -110.00  38.00 -60.00  256
;
_diffrn_measurement_device 'four-circle diffractometer'
_diffrn_measurement_device_type 'XtaLAB AFC11 (RINC): Kappa single'
_diffrn_measurement_method '\w scans'
_diffrn_radiation_type 'Cu K\a'
_diffrn_radiation_wavelength 1.54184
_diffrn_reflns_av_R_equivalents 0.0542
_diffrn_reflns_av_unetI/netI 0.0560
_diffrn_reflns_Laue_measured_fraction_full 0.9977
_diffrn_reflns_Laue_measured_fraction_max 0.9977
_diffrn_reflns_limit_h_max 26
_diffrn_reflns_limit_h_min -25
_diffrn_reflns_limit_k_max 5
_diffrn_reflns_limit_k_min -15
_diffrn_reflns_limit_l_max 21
_diffrn_reflns_limit_l_min -25
_diffrn_reflns_number 15175
_diffrn_reflns_point_group_measured_fraction_full 0.9977
_diffrn_reflns_point_group_measured_fraction_max 0.9977
_diffrn_reflns_theta_full 66.5998
_diffrn_reflns_theta_max 66.60
_diffrn_reflns_theta_min 4.03
_exptl_absorpt_coefficient_mu 13.257
_exptl_absorpt_correction_T_max 0.672
_exptl_absorpt_correction_T_min 0.259
_exptl_absorpt_correction_type gaussian
_exptl_absorpt_process_details
;
CrysAlisPro 1.171.40.7b (Rigaku Oxford Diffraction, 2018)
Numerical absorption correction based on gaussian integration over
			a multifaceted crystal model
Empirical absorption correction using spherical harmonics,
 implemented in SCALE3 ABSPACK scaling algorithm.
;
_exptl_crystal_colour 'clear colourless'
_exptl_crystal_colour_lustre clear
_exptl_crystal_colour_primary colourless
_exptl_crystal_density_diffrn 1.327
_exptl_crystal_description block
_exptl_crystal_F_000 2244.616
_exptl_crystal_size_max 0.182
_exptl_crystal_size_mid 0.143
_exptl_crystal_size_min 0.087
_refine_diff_density_max 4.0132
_refine_diff_density_min -1.4382
_refine_diff_density_rms 0.2307
_refine_ls_d_res_high 0.8400
_refine_ls_d_res_low 10.9695
_refine_ls_goodness_of_fit_ref 1.0628
_refine_ls_hydrogen_treatment mixed
_refine_ls_matrix_type full
_refine_ls_number_constraints 73
_refine_ls_number_parameters 320
_refine_ls_number_reflns 4809
_refine_ls_number_restraints 119
_refine_ls_restrained_S_all 1.0490
_refine_ls_R_factor_all 0.1123
_refine_ls_R_factor_gt 0.0982
_refine_ls_shift/su_max 0.0001
_refine_ls_shift/su_mean 0.0000
_refine_ls_structure_factor_coef Fsqd
_refine_ls_weighting_details 'w=1/[\s^2^(Fo^2^)+(0.1519P)^2^+62.9369P] where P=(Fo^2^+2Fc^2^)/3'
_refine_ls_weighting_scheme calc
_refine_ls_wR_factor_gt 0.2536
_refine_ls_wR_factor_ref 0.2657
_reflns_Friedel_coverage 0.0
_reflns_limit_h_max 24
_reflns_limit_h_min 0
_reflns_limit_k_max 15
_reflns_limit_k_min 0
_reflns_limit_l_max 24
_reflns_limit_l_min -24
_reflns_number_gt 4005
_reflns_number_total 4809
_reflns_threshold_expression I>=2u(I)
_cod_data_source_file d0dt01241f2.cif
_cod_data_source_block 1-La
_cod_depositor_comments 'Adding full bibliography for 7704215--7704221.cif.'
_cod_original_sg_symbol_Hall '-C 2yc (x+z,y,-x)'
_cod_database_code 7704217
_manchester_internal_diff_code rdpm168
_manchester_internal_coll_client FO/JJL
_manchester_internal_coll_user FO/JJL
_manchester_internal_coll_date 10/5/19
_manchester_internal_process_date 10/5/19
_manchester_internal_process_user JJL
_manchester_internal_solution_date 10/5/19
_manchester_internal_solution_user JJL
_manchester_internal_refinement_date 23/3/20
_manchester_internal_refinement_user FO/PJC
_manchester_internal_validation_date 23/3/20
_manchester_internal_validation_user PJC/FO
_olex2_refinement_description
;
1. Fixed Uiso
 At 1.2 times of:
  All C(H) groups
 At 1.5 times of:
  All B(H,H,H,H) groups, All C(H,H,H) groups
2. Restrained distances
 C3-C2 = C4-C3 = C2-C1
 1.39 with sigma of 0.01
 B1-H1c = B1-H1d = B1-H1a = B1-H1b
 1.15 with sigma of 0.02
 C15-C13 \\sim C16-C14 \\sim C4-C2 \\sim C3-C1
 with sigma of 0.02
 C6-C5 \\sim C8A-C5 \\sim C8-C5 \\sim C7A-C5 \\sim C7-C5 \\sim C6A-C5 \\sim
C20-C17 \\sim C18-C17 \\sim C19-
 C17 \\sim C9-C11 \\sim C9-C10 \\sim C9-C12 \\sim C24-C21 \\sim C23-C21 \\sim
C22-C21
 with sigma of 0.02
 C8A-C7A \\sim C7A-C6A \\sim C8A-C6A \\sim C12-C10 \\sim C8-C6 \\sim C8-C7
\\sim C7-C6 \\sim C12-C11 \\sim C11-
 C10 \\sim C20-C19 \\sim C20-C18 \\sim C19-C18 \\sim C24-C22 \\sim C24-C23
\\sim C23-C22
 with sigma of 0.02
 H1a-H1b \\sim H1a-H1c \\sim H1a-H1d \\sim H1b-H1c \\sim H1b-H1d \\sim H1c-H1d
 with sigma of 0.02
3. Uiso/Uaniso restraints and constraints
C2 \\sim C3 \\sim C4 \\sim P1 \\sim C1 \\sim C5 \\sim C8A \\sim C8 \\sim C7A
\\sim C7 \\sim C6 \\sim C6A: within 2A with sigma of 0.02 and sigma for
terminal atoms of 0.08 within 2A
4. Rigid body (RIGU) restrains
 All non-hydrogen atoms
 with sigma for 1-2 distances of 0.004 and sigma for 1-3 distances of 0.004
5. Others
 Sof(C7A)=Sof(H7Aa)=Sof(H7Ab)=Sof(H7Ac)=Sof(C6A)=Sof(H6Aa)=Sof(H6Ab)=Sof(H6Ac)=
 Sof(C8A)=Sof(H8Aa)=Sof(H8Ab)=Sof(H8Ac)=1-FVAR(1)
 Sof(C7)=Sof(H7a)=Sof(H7b)=Sof(H7c)=Sof(C8)=Sof(H8a)=Sof(H8b)=Sof(H8c)=Sof(C6)=
 Sof(H6a)=Sof(H6b)=Sof(H6c)=FVAR(1)
6.a Ternary CH refined with riding coordinates:
 C15(H15), C14(H14), C2(H2), C3(H3)
6.b Me refined with riding coordinates:
 C22(H22a,H22b,H22c), C23(H23a,H23b,H23c), C24(H24a,H24b,H24c), C18(H18a,H18b,
 H18c), C20(H20a,H20b,H20c), C12(H12a,H12b,H12c), C11(H11a,H11b,H11c), C19(H19a,
 H19b,H19c), C7(H7a,H7b,H7c), C8(H8a,H8b,H8c), C6(H6a,H6b,H6c), C10(H10a,H10b,
 H10c), C7A(H7Aa,H7Ab,H7Ac), C6A(H6Aa,H6Ab,H6Ac), C8A(H8Aa,H8Ab,H8Ac)
;
_olex2_submission_special_instructions 'No special instructions were received'
_oxdiff_exptl_absorpt_empirical_details
;
Empirical correction (ABSPACK) includes:
- Absorption correction using spherical harmonics
- Frame scaling
;

loop_
_space_group_symop_id
_space_group_symop_operation_xyz
1 x,y,z
2 -x+1/2,y,-z
3 -x,-y,-z
4 x-1/2,-y,z
5 x+1/2,y+1/2,z+1/2
6 -x+1,y+1/2,-z+1/2
7 -x+1/2,-y+1/2,-z+1/2
8 x,-y+1/2,z+1/2

loop_
_atom_site_label
_atom_site_type_symbol
_atom_site_fract_x
_atom_site_fract_y
_atom_site_fract_z
_atom_site_U_iso_or_equiv
_atom_site_adp_type
_atom_site_occupancy
_atom_site_site_symmetry_order
_atom_site_refinement_flags_posn
_atom_site_refinement_flags_adp
_atom_site_refinement_flags_occupancy
_atom_site_disorder_group
La2 La 0.25 0.45122(17) 0.5 0.0614(13) Uani 1.000000 2 S TU P .
La1 La 0.25 0.78768(17) 0.5 0.0681(13) Uani 1.000000 2 S TU P .
P2 P 0.10026(16) 0.4505(2) 0.47427(15) 0.0629(9) Uani 1.000000 1 . U . .
B1 B 0.2314(6) 0.6165(9) 0.5908(7) 0.054(3) Uani 1.000000 1 D U . .
H1a H 0.194(3) 0.607(6) 0.548(3) 0.081(4) Uiso 1.000000 1 DR . . .
H1b H 0.282(2) 0.613(6) 0.571(4) 0.081(4) Uiso 1.000000 1 DR . . .
H1c H 0.225(4) 0.550(4) 0.628(3) 0.081(4) Uiso 1.000000 1 DR . . .
H1d H 0.224(4) 0.693(3) 0.617(4) 0.081(4) Uiso 1.000000 1 DR . . .
C15 C 0.1737(8) 0.3029(10) 0.4317(6) 0.079(4) Uani 1.000000 1 D U . .
H15 H 0.1929(8) 0.2522(10) 0.4008(6) 0.095(5) Uiso 1.000000 1 R . . .
C17 C 0.1040(6) 0.3387(9) 0.5990(6) 0.073(3) Uani 1.000000 1 D U . .
C14 C 0.1648(8) 0.2789(10) 0.4956(7) 0.078(4) Uani 1.000000 1 D U . .
H14 H 0.1769(8) 0.2100(10) 0.5148(7) 0.094(5) Uiso 1.000000 1 R . . .
C16 C 0.1410(7) 0.3910(9) 0.4088(6) 0.068(3) Uani 1.000000 1 D U . .
C13 C 0.1283(7) 0.3520(10) 0.5299(6) 0.068(3) Uani 1.000000 1 D U . .
C21 C 0.1292(6) 0.4203(10) 0.3369(6) 0.076(4) Uani 1.000000 1 D U . .
C9 C 0.4211(7) 0.8574(11) 0.4095(7) 0.087(4) Uani 1.000000 1 D U . .
C22 C 0.0698(7) 0.3604(12) 0.3118(7) 0.094(5) Uani 1.000000 1 D U . .
H22a H 0.0776(7) 0.2859(12) 0.3166(7) 0.141(8) Uiso 1.000000 1 R . . .
H22b H 0.0327(7) 0.3801(12) 0.3375(7) 0.141(8) Uiso 1.000000 1 R . . .
H22c H 0.0610(7) 0.3768(12) 0.2652(7) 0.141(8) Uiso 1.000000 1 R . . .
C1 C 0.3438(7) 0.8927(8) 0.5843(7) 0.077(3) Uani 1.000000 1 D U . .
C2 C 0.3734(6) 0.7991(9) 0.5726(6) 0.079(3) Uani 1.000000 1 D U . .
H2 H 0.3826(6) 0.7505(9) 0.6102(6) 0.095(4) Uiso 1.000000 1 R . . .
C3 C 0.3883(7) 0.7714(9) 0.5115(6) 0.086(4) Uani 1.000000 1 D U . .
H3 H 0.4127(7) 0.7071(9) 0.5011(6) 0.103(4) Uiso 1.000000 1 R . . .
C4 C 0.3839(8) 0.8577(9) 0.4698(6) 0.078(3) Uani 1.000000 1 D U . .
P1 P 0.3518(3) 0.9615(3) 0.5113(2) 0.1013(15) Uani 1.000000 1 . U . .
C23 C 0.1843(7) 0.3924(12) 0.2929(7) 0.091(5) Uani 1.000000 1 D U . .
H23a H 0.1939(7) 0.3184(12) 0.2972(7) 0.137(7) Uiso 1.000000 1 R . . .
H23b H 0.1721(7) 0.4083(12) 0.2470(7) 0.137(7) Uiso 1.000000 1 R . . .
H23c H 0.2226(7) 0.4327(12) 0.3063(7) 0.137(7) Uiso 1.000000 1 R . . .
C5 C 0.3295(7) 0.9322(11) 0.6547(7) 0.091(4) Uani 1.000000 1 D U . .
C24 C 0.1158(8) 0.5353(9) 0.3289(7) 0.087(4) Uani 1.000000 1 D U . .
H24a H 0.0804(8) 0.5552(9) 0.3567(7) 0.130(7) Uiso 1.000000 1 R . . .
H24b H 0.1545(8) 0.5746(9) 0.3420(7) 0.130(7) Uiso 1.000000 1 R . . .
H24c H 0.1041(8) 0.5502(9) 0.2827(7) 0.130(7) Uiso 1.000000 1 R . . .
C18 C 0.0473(8) 0.2642(14) 0.5959(8) 0.122(8) Uani 1.000000 1 D U . .
H18a H 0.0137(8) 0.2913(14) 0.5655(8) 0.183(12) Uiso 1.000000 1 R . . .
H18b H 0.0616(8) 0.1965(14) 0.5803(8) 0.183(12) Uiso 1.000000 1 R . . .
H18c H 0.0300(8) 0.2567(14) 0.6400(8) 0.183(12) Uiso 1.000000 1 R . . .
C20 C 0.0805(9) 0.4413(10) 0.6270(8) 0.098(5) Uani 1.000000 1 D U . .
H20a H 0.0472(9) 0.4706(10) 0.5971(8) 0.147(8) Uiso 1.000000 1 R . . .
H20b H 0.0625(9) 0.4293(10) 0.6703(8) 0.147(8) Uiso 1.000000 1 R . . .
H20c H 0.1166(9) 0.4898(10) 0.6314(8) 0.147(8) Uiso 1.000000 1 R . . .
C12 C 0.4930(7) 0.8584(16) 0.4272(9) 0.125(7) Uani 1.000000 1 D U . .
H12a H 0.5174(7) 0.8582(16) 0.3868(9) 0.187(11) Uiso 1.000000 1 R . . .
H12b H 0.5036(7) 0.9208(16) 0.4528(9) 0.187(11) Uiso 1.000000 1 R . . .
H12c H 0.5042(7) 0.7969(16) 0.4535(9) 0.187(11) Uiso 1.000000 1 R . . .
C11 C 0.4066(10) 0.7707(14) 0.3614(10) 0.141(9) Uani 1.000000 1 D U . .
H11a H 0.4339(10) 0.7778(14) 0.3233(10) 0.212(14) Uiso 1.000000 1 R . . .
H11b H 0.4153(10) 0.7040(14) 0.3830(10) 0.212(14) Uiso 1.000000 1 R . . .
H11c H 0.3613(10) 0.7739(14) 0.3467(10) 0.212(14) Uiso 1.000000 1 R . . .
C19 C 0.1551(7) 0.2956(15) 0.6460(8) 0.114(7) Uani 1.000000 1 D U . .
H19a H 0.1375(7) 0.2882(15) 0.6899(8) 0.171(10) Uiso 1.000000 1 R . . .
H19b H 0.1690(7) 0.2277(15) 0.6302(8) 0.171(10) Uiso 1.000000 1 R . . .
H19c H 0.1920(7) 0.3428(15) 0.6483(8) 0.171(10) Uiso 1.000000 1 R . . .
C7 C 0.2820(11) 0.8660(16) 0.6894(11) 0.119(7) Uani 0.800(19) 1 D U . 1
H7a H 0.2670(11) 0.8101(16) 0.6600(11) 0.178(10) Uiso 0.800(19) 1 R . . 1
H7b H 0.3027(11) 0.8361(16) 0.7292(11) 0.178(10) Uiso 0.800(19) 1 R . . 1
H7c H 0.2452(11) 0.9084(16) 0.7018(11) 0.178(10) Uiso 0.800(19) 1 R . . 1
C8 C 0.3919(9) 0.938(2) 0.6953(11) 0.127(7) Uani 0.800(19) 1 D U . 1
H8a H 0.4228(9) 0.982(2) 0.6724(11) 0.190(11) Uiso 0.800(19) 1 R . . 1
H8b H 0.3836(9) 0.969(2) 0.7384(11) 0.190(11) Uiso 0.800(19) 1 R . . 1
H8c H 0.4098(9) 0.869(2) 0.7015(11) 0.190(11) Uiso 0.800(19) 1 R . . 1
C6 C 0.3027(13) 1.0416(13) 0.6475(12) 0.130(7) Uani 0.800(19) 1 D U . 1
H6a H 0.3335(13) 1.0851(13) 0.6248(12) 0.196(11) Uiso 0.800(19) 1 R . . 1
H6b H 0.2619(13) 1.0396(13) 0.6218(12) 0.196(11) Uiso 0.800(19) 1 R . . 1
H6c H 0.2953(13) 1.0703(13) 0.6913(12) 0.196(11) Uiso 0.800(19) 1 R . . 1
C10 C 0.4082(12) 0.9599(13) 0.3714(10) 0.150(10) Uani 1.000000 1 D U . .
H10a H 0.4329(12) 0.9603(13) 0.3311(10) 0.225(15) Uiso 1.000000 1 R . . .
H10b H 0.3622(12) 0.9656(13) 0.3597(10) 0.225(15) Uiso 1.000000 1 R . . .
H10c H 0.4215(12) 1.0187(13) 0.3992(10) 0.225(15) Uiso 1.000000 1 R . . .
C7A C 0.349(4) 0.843(3) 0.700(3) 0.100(11) Uani 0.200(19) 1 D U . 2
H7Aa H 0.396(4) 0.837(3) 0.703(3) 0.150(16) Uiso 0.200(19) 1 R . . 2
H7Ab H 0.333(4) 0.856(3) 0.744(3) 0.150(16) Uiso 0.200(19) 1 R . . 2
H7Ac H 0.330(4) 0.779(3) 0.683(3) 0.150(16) Uiso 0.200(19) 1 R . . 2
C6A C 0.2583(14) 0.954(6) 0.664(4) 0.116(11) Uani 0.200(19) 1 D U . 2
H6Aa H 0.2468(14) 1.021(6) 0.643(4) 0.173(17) Uiso 0.200(19) 1 R . . 2
H6Ab H 0.2323(14) 0.899(6) 0.643(4) 0.173(17) Uiso 0.200(19) 1 R . . 2
H6Ac H 0.2501(14) 0.957(6) 0.711(4) 0.173(17) Uiso 0.200(19) 1 R . . 2
C8A C 0.367(3) 1.027(4) 0.676(4) 0.105(11) Uani 0.200(19) 1 D U . 2
H8Aa H 0.394(3) 1.050(4) 0.640(4) 0.158(16) Uiso 0.200(19) 1 R . . 2
H8Ab H 0.338(3) 1.083(4) 0.687(4) 0.158(16) Uiso 0.200(19) 1 R . . 2
H8Ac H 0.395(3) 1.011(4) 0.714(4) 0.158(16) Uiso 0.200(19) 1 R . . 2

loop_
_atom_site_aniso_label
_atom_site_aniso_U_11
_atom_site_aniso_U_22
_atom_site_aniso_U_33
_atom_site_aniso_U_12
_atom_site_aniso_U_13
_atom_site_aniso_U_23
La2 0.083(2) 0.0454(18) 0.056(2) -0.000000 0.0009(14) 0.000000
La1 0.090(2) 0.0483(18) 0.065(2) -0.000000 -0.0044(15) 0.000000
P2 0.0725(19) 0.0612(18) 0.0546(17) -0.0065(13) -0.0064(14) 0.0012(13)
B1 0.054(6) 0.042(6) 0.066(7) 0.001(5) -0.018(5) 0.001(5)
C15 0.111(11) 0.056(7) 0.068(8) -0.010(7) -0.016(8) -0.008(6)
C17 0.091(9) 0.075(8) 0.052(6) -0.017(7) -0.009(6) 0.012(6)
C14 0.113(12) 0.048(7) 0.074(9) -0.016(7) 0.004(8) -0.001(6)
C16 0.087(8) 0.066(8) 0.052(6) -0.012(6) 0.003(6) -0.007(5)
C13 0.086(8) 0.058(7) 0.058(7) -0.017(6) -0.009(6) 0.003(5)
C21 0.097(10) 0.077(8) 0.053(7) -0.018(7) -0.005(7) 0.002(6)
C9 0.099(11) 0.090(10) 0.071(9) 0.013(8) -0.003(8) -0.013(7)
C22 0.117(12) 0.107(12) 0.058(8) -0.040(10) -0.013(8) 0.008(7)
C1 0.100(8) 0.057(6) 0.074(7) -0.014(5) -0.001(5) -0.004(4)
C2 0.074(7) 0.067(7) 0.092(8) 0.017(5) -0.053(5) -0.029(5)
C3 0.081(8) 0.077(8) 0.098(9) -0.004(5) -0.022(6) 0.005(6)
C4 0.093(8) 0.058(6) 0.083(8) -0.009(5) -0.005(5) -0.005(5)
P1 0.144(4) 0.063(2) 0.096(3) -0.005(2) 0.004(3) 0.0040(19)
C23 0.111(12) 0.105(12) 0.058(8) -0.020(9) 0.001(8) -0.006(7)
C5 0.127(9) 0.077(7) 0.070(7) -0.023(6) 0.011(6) -0.015(5)
C24 0.118(12) 0.082(9) 0.059(8) -0.014(8) -0.008(8) 0.009(7)
C18 0.151(18) 0.147(17) 0.068(10) -0.078(15) 0.001(10) 0.001(10)
C20 0.118(14) 0.109(13) 0.067(9) -0.001(10) 0.016(9) -0.001(8)
C12 0.102(13) 0.19(2) 0.085(12) -0.035(14) -0.003(10) 0.005(12)
C11 0.136(18) 0.18(2) 0.113(15) -0.033(16) 0.015(13) -0.072(16)
C19 0.110(13) 0.162(19) 0.070(10) 0.016(12) -0.001(9) 0.040(11)
C7 0.165(16) 0.101(13) 0.092(12) -0.046(9) 0.037(9) -0.021(8)
C8 0.157(16) 0.149(16) 0.074(11) -0.046(10) -0.010(9) -0.025(9)
C6 0.196(18) 0.075(11) 0.123(14) -0.006(9) 0.055(10) -0.022(8)
C10 0.21(3) 0.15(2) 0.094(15) 0.031(18) 0.015(16) 0.035(14)
C7A 0.16(2) 0.083(19) 0.061(18) -0.013(11) 0.010(11) -0.019(11)
C6A 0.13(2) 0.12(2) 0.10(2) -0.014(11) 0.022(11) -0.015(11)
C8A 0.15(2) 0.084(19) 0.082(19) -0.031(11) 0.004(11) -0.023(11)

loop_
_atom_type_symbol
_atom_type_scat_dispersion_real
_atom_type_scat_dispersion_imag
_atom_type_scat_Cromer_Mann_a1
_atom_type_scat_Cromer_Mann_a2
_atom_type_scat_Cromer_Mann_a3
_atom_type_scat_Cromer_Mann_a4
_atom_type_scat_Cromer_Mann_b1
_atom_type_scat_Cromer_Mann_b2
_atom_type_scat_Cromer_Mann_b3
_atom_type_scat_Cromer_Mann_b4
_atom_type_scat_Cromer_Mann_c
_atom_type_scat_source
_atom_type_scat_dispersion_source
H 0.00000 0.00000 0.49300 0.32291 0.14019 0.04081 10.51090 26.12570 3.14236 57.79970 0.0030380000826 'International Tables Volume C Table 6.1.1.4 (pp. 500-502)' 'Henke, Gullikson and Davis, At. Data and Nucl. Data Tables, 1993, 54, 2'
C 0.01920 0.00962 2.31000 1.02000 1.58860 0.86500 20.84390 10.20750 0.56870 51.65120 0.215599998832 'International Tables Volume C Table 6.1.1.4 (pp. 500-502)' 'Henke, Gullikson and Davis, At. Data and Nucl. Data Tables, 1993, 54, 2'
B 0.00963 0.00408 2.05450 1.33260 1.09790 0.70680 23.21850 1.02100 60.34980 0.14030 -0.193200007081 'International Tables Volume C Table 6.1.1.4 (pp. 500-502)' 'Henke, Gullikson and Davis, At. Data and Nucl. Data Tables, 1993, 54, 2'
La -1.32533 9.78168 20.57800 19.59900 11.37270 3.28719 2.94817 0.24448 18.77260 133.12399 2.14678001404 'International Tables Volume C Table 6.1.1.4 (pp. 500-502)' 'Henke, Gullikson and Davis, At. Data and Nucl. Data Tables, 1993, 54, 2'
P 0.30360 0.43703 6.43450 4.17910 1.78000 1.49080 1.90670 27.15700 0.52600 68.16450 1.11489999294 'International Tables Volume C Table 6.1.1.4 (pp. 500-502)' 'Henke, Gullikson and Davis, At. Data and Nucl. Data Tables, 1993, 54, 2'

loop_
_exptl_crystal_face_index_h
_exptl_crystal_face_index_k
_exptl_crystal_face_index_l
_exptl_crystal_face_perp_dist
10 4 -6 0.0710
-10 -3 8 0.0126
7 -6 -6 0.0469
-9 6 5 0.0486
13 3 2 0.0752
-12 -3 -3 0.0467
-2 0 13 0.0491
2 1 -13 0.0523

loop_
_geom_angle_atom_site_label_1
_geom_angle_atom_site_label_2
_geom_angle_atom_site_label_3
_geom_angle
_geom_angle_site_symmetry_1
_geom_angle_site_symmetry_3
_geom_angle_publ_flag
P2 La2 P2 179.66(13) . 2_556 ?
B1 La2 P2 87.3(2) . . ?
B1 La2 P2 87.3(2) 2_556 2_556 ?
B1 La2 P2 92.9(2) . 2_556 ?
B1 La2 P2 92.9(2) 2_556 . ?
B1 La2 B1 83.3(5) 2_556 . ?
H1a La2 P2 66.5(11) . . ?
H1a La2 P2 113.8(11) 2_556 . ?
H1a La2 P2 113.8(11) . 2_556 ?
H1a La2 P2 66.5(11) 2_556 2_556 ?
H1a La2 B1 23.6(4) . . ?
H1a La2 B1 23.6(4) 2_556 2_556 ?
H1a La2 B1 75(2) . 2_556 ?
H1a La2 B1 75(2) 2_556 . ?
H1a La2 H1a 75(4) 2_556 . ?
H1b La2 P2 109.0(9) . . ?
H1b La2 P2 71.3(9) 2_556 . ?
H1b La2 P2 109.0(9) 2_556 2_556 ?
H1b La2 P2 71.3(9) . 2_556 ?
H1b La2 B1 23.6(4) 2_556 2_556 ?
H1b La2 B1 73.6(19) . 2_556 ?
H1b La2 B1 23.6(4) . . ?
H1b La2 B1 73.6(19) 2_556 . ?
H1b La2 H1a 42.5(8) . . ?
H1b La2 H1a 42.5(8) 2_556 2_556 ?
H1b La2 H1a 57.7(16) . 2_556 ?
H1b La2 H1a 57.7(16) 2_556 . ?
H1b La2 H1b 73(4) 2_556 . ?
C15 La2 P2 51.6(3) . . ?
C15 La2 P2 51.6(3) 2_556 2_556 ?
C15 La2 P2 128.1(3) . 2_556 ?
C15 La2 P2 128.1(3) 2_556 . ?
C15 La2 B1 106.1(4) . 2_556 ?
C15 La2 B1 106.1(4) 2_556 . ?
C15 La2 B1 137.6(4) . . ?
C15 La2 B1 137.6(4) 2_556 2_556 ?
C15 La2 H1a 127.2(11) . 2_556 ?
C15 La2 H1a 127.2(11) 2_556 . ?
C15 La2 H1a 118.1(12) . . ?
C15 La2 H1a 118.1(12) 2_556 2_556 ?
C15 La2 H1b 98.5(19) . 2_556 ?
C15 La2 H1b 98.5(19) 2_556 . ?
C15 La2 H1b 160.5(9) . . ?
C15 La2 H1b 160.5(9) 2_556 2_556 ?
C15 La2 C15 94.4(6) . 2_556 ?
C14 La2 P2 128.0(3) 2_556 . ?
C14 La2 P2 128.0(3) . 2_556 ?
C14 La2 P2 51.6(3) 2_556 2_556 ?
C14 La2 P2 51.6(3) . . ?
C14 La2 B1 131.5(4) 2_556 . ?
C14 La2 B1 120.4(4) 2_556 2_556 ?
C14 La2 B1 131.5(4) . 2_556 ?
C14 La2 B1 120.4(4) . . ?
C14 La2 H1a 154.3(9) 2_556 . ?
C14 La2 H1a 154.3(9) . 2_556 ?
C14 La2 H1a 109.8(18) 2_556 2_556 ?
C14 La2 H1a 109.8(18) . . ?
C14 La2 H1b 117.7(15) . 2_556 ?
C14 La2 H1b 142.3(10) 2_556 2_556 ?
C14 La2 H1b 117.7(15) 2_556 . ?
C14 La2 H1b 142.3(10) . . ?
C14 La2 C15 27.6(4) 2_556 2_556 ?
C14 La2 C15 27.6(4) . . ?
C14 La2 C15 79.8(4) 2_556 . ?
C14 La2 C15 79.8(4) . 2_556 ?
C14 La2 C14 77.0(6) . 2_556 ?
C16 La2 P2 33.6(3) . . ?
C16 La2 P2 33.6(3) 2_556 2_556 ?
C16 La2 P2 146.2(3) . 2_556 ?
C16 La2 P2 146.2(3) 2_556 . ?
C16 La2 B1 118.6(3) 2_556 2_556 ?
C16 La2 B1 84.9(3) 2_556 . ?
C16 La2 B1 118.6(3) . . ?
C16 La2 B1 84.9(3) . 2_556 ?
C16 La2 H1a 108.4(6) 2_556 . ?
C16 La2 H1a 108.4(6) . 2_556 ?
C16 La2 H1a 95.7(7) 2_556 2_556 ?
C16 La2 H1a 95.7(7) . . ?
C16 La2 H1b 72.3(18) 2_556 . ?
C16 La2 H1b 72.3(18) . 2_556 ?
C16 La2 H1b 136.4(15) 2_556 2_556 ?
C16 La2 H1b 136.4(15) . . ?
C16 La2 C15 27.7(4) 2_556 2_556 ?
C16 La2 C15 122.0(4) 2_556 . ?
C16 La2 C15 27.7(4) . . ?
C16 La2 C15 122.0(4) . 2_556 ?
C16 La2 C14 105.9(4) 2_556 . ?
C16 La2 C14 46.9(3) . . ?
C16 La2 C14 46.9(3) 2_556 2_556 ?
C16 La2 C14 105.9(4) . 2_556 ?
C16 La2 C16 149.7(5) . 2_556 ?
C13 La2 P2 145.7(3) 2_556 . ?
C13 La2 P2 145.7(3) . 2_556 ?
C13 La2 P2 34.0(3) 2_556 2_556 ?
C13 La2 P2 34.0(3) . . ?
C13 La2 B1 126.9(3) . 2_556 ?
C13 La2 B1 93.2(4) 2_556 2_556 ?
C13 La2 B1 126.9(3) 2_556 . ?
C13 La2 B1 93.2(4) . . ?
C13 La2 H1a 81.6(19) . . ?
C13 La2 H1a 81.6(19) 2_556 2_556 ?
C13 La2 H1a 147.2(14) . 2_556 ?
C13 La2 H1a 147.2(14) 2_556 . ?
C13 La2 H1b 105.1(9) . 2_556 ?
C13 La2 H1b 116.4(7) 2_556 2_556 ?
C13 La2 H1b 105.1(9) 2_556 . ?
C13 La2 H1b 116.4(7) . . ?
C13 La2 C15 94.4(4) . 2_556 ?
C13 La2 C15 94.4(4) 2_556 . ?
C13 La2 C15 47.7(3) 2_556 2_556 ?
C13 La2 C15 47.7(3) . . ?
C13 La2 C14 28.3(4) 2_556 2_556 ?
C13 La2 C14 101.2(4) . 2_556 ?
C13 La2 C14 28.3(4) . . ?
C13 La2 C14 101.2(4) 2_556 . ?
C13 La2 C16 113.7(4) . 2_556 ?
C13 La2 C16 50.8(3) . . ?
C13 La2 C16 50.8(3) 2_556 2_556 ?
C13 La2 C16 113.7(4) 2_556 . ?
C13 La2 C13 127.9(5) 2_556 . ?
B1 La1 B1 81.2(5) . 2_556 ?
H1a La1 B1 23.0(4) . . ?
H1a La1 B1 23.0(4) 2_556 2_556 ?
H1a La1 B1 69.8(18) . 2_556 ?
H1a La1 B1 69.8(18) 2_556 . ?
H1a La1 H1a 67(4) . 2_556 ?
H1b La1 B1 23.1(4) . . ?
H1b La1 B1 23.1(4) 2_556 2_556 ?
H1b La1 B1 70.9(18) . 2_556 ?
H1b La1 B1 70.9(18) 2_556 . ?
H1b La1 H1a 39.4(8) 2_556 2_556 ?
H1b La1 H1a 39.4(8) . . ?
H1b La1 H1a 53.3(12) 2_556 . ?
H1b La1 H1a 53.3(12) . 2_556 ?
H1b La1 H1b 69(4) . 2_556 ?
H1d La1 B1 104.2(6) 2_556 . ?
H1d La1 B1 23.0(4) . . ?
H1d La1 B1 104.2(6) . 2_556 ?
H1d La1 B1 23.0(4) 2_556 2_556 ?
H1d La1 H1a 39.4(8) 2_556 2_556 ?
H1d La1 H1a 39.4(8) . . ?
H1d La1 H1a 91.8(14) 2_556 . ?
H1d La1 H1a 91.8(14) . 2_556 ?
H1d La1 H1b 92.1(14) 2_556 . ?
H1d La1 H1b 39.9(8) . . ?
H1d La1 H1b 39.9(8) 2_556 2_556 ?
H1d La1 H1b 92.1(14) . 2_556 ?
H1d La1 H1d 127.2(13) . 2_556 ?
C1 La1 B1 129.0(3) 2_556 . ?
C1 La1 B1 94.8(3) 2_556 2_556 ?
C1 La1 B1 129.0(3) . 2_556 ?
C1 La1 B1 94.8(3) . . ?
C1 La1 H1a 108.6(9) . 2_556 ?
C1 La1 H1a 108.6(9) 2_556 . ?
C1 La1 H1a 117.6(6) . . ?
C1 La1 H1a 117.6(6) 2_556 2_556 ?
C1 La1 H1b 85.9(18) 2_556 2_556 ?
C1 La1 H1b 85.9(18) . . ?
C1 La1 H1b 147.5(14) 2_556 . ?
C1 La1 H1b 147.5(14) . 2_556 ?
C1 La1 H1d 81.2(15) 2_556 2_556 ?
C1 La1 H1d 124.8(17) 2_556 . ?
C1 La1 H1d 81.2(15) . . ?
C1 La1 H1d 124.8(17) . 2_556 ?
C1 La1 C1 124.0(5) . 2_556 ?
C2 La1 B1 103.0(3) . 2_556 ?
C2 La1 B1 81.5(4) 2_556 2_556 ?
C2 La1 B1 81.5(4) . . ?
C2 La1 B1 103.0(3) 2_556 . ?
C2 La1 H1a 103.5(8) 2_556 2_556 ?
C2 La1 H1a 103.5(8) . . ?
C2 La1 H1a 81.5(8) 2_556 . ?
C2 La1 H1a 81.5(8) . 2_556 ?
C2 La1 H1b 65.4(15) . . ?
C2 La1 H1b 65.4(15) 2_556 2_556 ?
C2 La1 H1b 120.0(14) . 2_556 ?
C2 La1 H1b 120.0(14) 2_556 . ?
C2 La1 H1d 77.5(18) 2_556 2_556 ?
C2 La1 H1d 77.5(18) . . ?
C2 La1 H1d 105.2(18) 2_556 . ?
C2 La1 H1d 105.2(18) . 2_556 ?
C2 La1 C1 27.51(19) . . ?
C2 La1 C1 27.51(19) 2_556 2_556 ?
C2 La1 C1 147.1(4) . 2_556 ?
C2 La1 C1 147.1(4) 2_556 . ?
C2 La1 C2 174.2(4) . 2_556 ?
C3 La1 B1 80.9(3) . 2_556 ?
C3 La1 B1 92.7(3) . . ?
C3 La1 B1 92.7(3) 2_556 2_556 ?
C3 La1 B1 80.9(3) 2_556 . ?
C3 La1 H1a 62.8(13) 2_556 . ?
C3 La1 H1a 62.8(13) . 2_556 ?
C3 La1 H1a 109.6(14) 2_556 2_556 ?
C3 La1 H1a 109.6(14) . . ?
C3 La1 H1b 71.0(8) 2_556 2_556 ?
C3 La1 H1b 71.0(8) . . ?
C3 La1 H1b 101.9(10) 2_556 . ?
C3 La1 H1b 101.9(10) . 2_556 ?
C3 La1 H1d 79.0(18) 2_556 . ?
C3 La1 H1d 97.2(18) . . ?
C3 La1 H1d 79.0(18) . 2_556 ?
C3 La1 H1d 97.2(18) 2_556 2_556 ?
C3 La1 C1 48.3(3) 2_556 2_556 ?
C3 La1 C1 137.2(3) . 2_556 ?
C3 La1 C1 48.3(3) . . ?
C3 La1 C1 137.2(3) 2_556 . ?
C3 La1 C2 154.3(2) 2_556 . ?
C3 La1 C2 154.3(2) . 2_556 ?
C3 La1 C2 26.66(19) 2_556 2_556 ?
C3 La1 C2 26.66(19) . . ?
C3 La1 C3 171.6(5) . 2_556 ?
C4 La1 B1 120.1(3) . . ?
C4 La1 B1 87.4(4) 2_556 . ?
C4 La1 B1 87.4(4) . 2_556 ?
C4 La1 B1 120.1(3) 2_556 2_556 ?
C4 La1 H1a 136.0(16) . . ?
C4 La1 H1a 136.0(16) 2_556 2_556 ?
C4 La1 H1a 77.4(17) . 2_556 ?
C4 La1 H1a 77.4(17) 2_556 . ?
C4 La1 H1b 110.5(5) 2_556 . ?
C4 La1 H1b 98.3(8) . . ?
C4 La1 H1b 110.5(5) . 2_556 ?
C4 La1 H1b 98.3(8) 2_556 2_556 ?
C4 La1 H1d 121.6(18) . . ?
C4 La1 H1d 75.1(16) 2_556 . ?
C4 La1 H1d 121.6(18) 2_556 2_556 ?
C4 La1 H1d 75.1(16) . 2_556 ?
C4 La1 C1 110.4(3) 2_556 . ?
C4 La1 C1 50.9(4) 2_556 2_556 ?
C4 La1 C1 110.4(3) . 2_556 ?
C4 La1 C1 50.9(4) . . ?
C4 La1 C2 44.4(3) 2_556 2_556 ?
C4 La1 C2 133.2(3) 2_556 . ?
C4 La1 C2 133.2(3) . 2_556 ?
C4 La1 C2 44.4(3) . . ?
C4 La1 C3 158.7(3) . 2_556 ?
C4 La1 C3 27.4(2) 2_556 2_556 ?
C4 La1 C3 27.4(2) . . ?
C4 La1 C3 158.7(3) 2_556 . ?
C4 La1 C4 145.0(5) 2_556 . ?
P1 La1 B1 119.5(3) . 2_556 ?
P1 La1 B1 127.6(2) . . ?
P1 La1 B1 119.5(3) 2_556 . ?
P1 La1 B1 127.6(2) 2_556 2_556 ?
P1 La1 H1a 109.9(17) 2_556 . ?
P1 La1 H1a 150.6(5) . . ?
P1 La1 H1a 109.9(17) . 2_556 ?
P1 La1 H1a 150.6(5) 2_556 2_556 ?
P1 La1 H1b 142.1(7) 2_556 . ?
P1 La1 H1b 113.9(15) 2_556 2_556 ?
P1 La1 H1b 113.9(15) . . ?
P1 La1 H1b 142.1(7) . 2_556 ?
P1 La1 H1d 114.6(14) 2_556 2_556 ?
P1 La1 H1d 114.6(14) . . ?
P1 La1 H1d 103.3(13) 2_556 . ?
P1 La1 H1d 103.3(13) . 2_556 ?
P1 La1 C1 33.6(3) 2_556 2_556 ?
P1 La1 C1 33.6(3) . . ?
P1 La1 C1 98.6(2) 2_556 . ?
P1 La1 C1 98.6(2) . 2_556 ?
P1 La1 C2 126.1(2) 2_556 . ?
P1 La1 C2 48.5(3) . . ?
P1 La1 C2 126.1(2) . 2_556 ?
P1 La1 C2 48.5(3) 2_556 2_556 ?
P1 La1 C3 50.8(3) 2_556 2_556 ?
P1 La1 C3 137.5(3) 2_556 . ?
P1 La1 C3 50.8(3) . . ?
P1 La1 C3 137.5(3) . 2_556 ?
P1 La1 C4 113.8(3) 2_556 . ?
P1 La1 C4 113.8(3) . 2_556 ?
P1 La1 C4 32.9(3) 2_556 2_556 ?
P1 La1 C4 32.9(3) . . ?
P1 La1 P1 86.8(2) . 2_556 ?
C16 P2 La2 68.2(4) . 2_556 ?
C13 P2 La2 66.2(4) . 2_556 ?
C13 P2 C16 90.6(6) . . ?
La1 B1 La2 97.8(4) 2_556 2_556 ?
H1a B1 La2 62(4) . 2_556 ?
H1a B1 La1 73(4) . 2_556 ?
H1b B1 La2 66(4) . 2_556 ?
H1b B1 La1 70(4) . 2_556 ?
H1b B1 H1a 110(2) . . ?
H1c B1 La2 83(4) . 2_556 ?
H1c B1 La1 178(4) . 2_556 ?
H1c B1 H1a 109(2) . . ?
H1c B1 H1b 109(2) . . ?
H1d B1 La2 167(4) . 2_556 ?
H1d B1 La1 70(4) . 2_556 ?
H1d B1 H1a 110(2) . . ?
H1d B1 H1b 110(2) . . ?
H1d B1 H1c 109(2) . . ?
La1 H1a La2 109(3) 2_556 2_556 ?
B1 H1a La2 94(5) . 2_556 ?
B1 H1a La1 84(4) . 2_556 ?
La1 H1b La2 109(3) 2_556 2_556 ?
B1 H1b La2 90(4) . 2_556 ?
B1 H1b La1 87(4) . 2_556 ?
B1 H1d La1 87(4) . 2_556 ?
H15 C15 La2 121.6(3) . 2_556 ?
C14 C15 La2 77.2(8) . 2_556 ?
C14 C15 H15 121.6(8) . . ?
C16 C15 La2 82.5(7) . 2_556 ?
C16 C15 H15 121.6(7) . . ?
C16 C15 C14 115.0(13) . . ?
C18 C17 C13 108.5(10) . . ?
C20 C17 C13 111.5(11) . . ?
C20 C17 C18 107.8(12) . . ?
C19 C17 C13 112.1(12) . . ?
C19 C17 C18 108.6(11) . . ?
C19 C17 C20 108.2(11) . . ?
C15 C14 La2 75.2(8) . 2_556 ?
H14 C14 La2 122.4(3) . 2_556 ?
H14 C14 C15 122.4(8) . . ?
C13 C14 La2 78.8(7) . 2_556 ?
C13 C14 C15 114.5(12) . . ?
C13 C14 H14 122.4(7) . . ?
P2 C16 La2 78.1(4) . 2_556 ?
C15 C16 La2 69.8(7) . 2_556 ?
C15 C16 P2 110.1(9) . . ?
C21 C16 La2 128.7(8) . 2_556 ?
C21 C16 P2 123.1(10) . . ?
C21 C16 C15 125.6(11) . . ?
P2 C13 La2 79.8(4) . . ?
C17 C13 La2 124.2(8) . . ?
C17 C13 P2 123.6(10) . . ?
C14 C13 La2 72.9(8) . . ?
C14 C13 P2 109.5(9) . . ?
C14 C13 C17 125.6(11) . . ?
C22 C21 C16 107.2(10) . . ?
C23 C21 C16 113.9(12) . . ?
C23 C21 C22 107.6(10) . . ?
C24 C21 C16 111.6(10) . . ?
C24 C21 C22 108.5(11) . . ?
C24 C21 C23 107.9(10) . . ?
C12 C9 C4 110.0(13) . . ?
C11 C9 C4 116.2(14) . . ?
C11 C9 C12 109.3(12) . . ?
C10 C9 C4 109.0(13) . . ?
C10 C9 C12 105.1(13) . . ?
C10 C9 C11 106.5(13) . . ?
H22a C22 C21 109.5 . . ?
H22b C22 C21 109.5 . . ?
H22b C22 H22a 109.5 . . ?
H22c C22 C21 109.5 . . ?
H22c C22 H22a 109.5 . . ?
H22c C22 H22b 109.5 . . ?
C2 C1 La1 77.4(7) . 2_556 ?
P1 C1 La1 79.5(5) . 2_556 ?
P1 C1 C2 104.2(9) . . ?
C5 C1 La1 123.4(9) . 2_556 ?
C5 C1 C2 123.0(12) . . ?
C5 C1 P1 129.9(8) . . ?
C1 C2 La1 75.0(7) . 2_556 ?
H2 C2 La1 119.6(3) . 2_556 ?
H2 C2 C1 119.6(8) . . ?
C3 C2 La1 75.3(8) . 2_556 ?
C3 C2 C1 120.8(11) . . ?
C3 C2 H2 119.6(7) . . ?
C2 C3 La1 78.0(8) . 2_556 ?
H3 C3 La1 123.7(2) . 2_556 ?
H3 C3 C2 123.7(7) . . ?
C4 C3 La1 81.3(9) . 2_556 ?
C4 C3 C2 109.6(11) . . ?
C4 C3 H3 123.7(8) . . ?
C9 C4 La1 133.3(9) . . ?
C3 C4 La1 71.3(8) . . ?
C3 C4 C9 118.4(12) . . ?
P1 C4 La1 76.0(6) . . ?
P1 C4 C9 129.1(9) . . ?
P1 C4 C3 109.9(10) . . ?
C1 P1 La1 66.8(5) . 2_556 ?
C4 P1 La1 71.0(5) . 2_556 ?
C4 P1 C1 94.0(6) . . ?
H23a C23 C21 109.5 . . ?
H23b C23 C21 109.5 . . ?
H23b C23 H23a 109.5 . . ?
H23c C23 C21 109.5 . . ?
H23c C23 H23a 109.5 . . ?
H23c C23 H23b 109.5 . . ?
C8 C5 C7 109.9(13) . . ?
C6 C5 C7 109.1(13) . . ?
C6 C5 C8 107.8(12) . . ?
C6A C5 C7A 107.6(18) . . ?
C8A C5 C7A 108.6(18) . . ?
C8A C5 C6A 108.1(18) . . ?
H24a C24 C21 109.5 . . ?
H24b C24 C21 109.5 . . ?
H24b C24 H24a 109.5 . . ?
H24c C24 C21 109.5 . . ?
H24c C24 H24a 109.5 . . ?
H24c C24 H24b 109.5 . . ?
H18a C18 C17 109.5 . . ?
H18b C18 C17 109.5 . . ?
H18b C18 H18a 109.5 . . ?
H18c C18 C17 109.5 . . ?
H18c C18 H18a 109.5 . . ?
H18c C18 H18b 109.5 . . ?
H20a C20 C17 109.5 . . ?
H20b C20 C17 109.5 . . ?
H20b C20 H20a 109.5 . . ?
H20c C20 C17 109.5 . . ?
H20c C20 H20a 109.5 . . ?
H20c C20 H20b 109.5 . . ?
H12a C12 C9 109.5 . . ?
H12b C12 C9 109.5 . . ?
H12b C12 H12a 109.5 . . ?
H12c C12 C9 109.5 . . ?
H12c C12 H12a 109.5 . . ?
H12c C12 H12b 109.5 . . ?
H11a C11 C9 109.5 . . ?
H11b C11 C9 109.5 . . ?
H11b C11 H11a 109.5 . . ?
H11c C11 C9 109.5 . . ?
H11c C11 H11a 109.5 . . ?
H11c C11 H11b 109.5 . . ?
H19a C19 C17 109.5 . . ?
H19b C19 C17 109.5 . . ?
H19b C19 H19a 109.5 . . ?
H19c C19 C17 109.5 . . ?
H19c C19 H19a 109.5 . . ?
H19c C19 H19b 109.5 . . ?
H7b C7 H7a 109.5 . . ?
H7c C7 H7a 109.5 . . ?
H7c C7 H7b 109.5 . . ?
H8b C8 H8a 109.5 . . ?
H8c C8 H8a 109.5 . . ?
H8c C8 H8b 109.5 . . ?
H6b C6 H6a 109.5 . . ?
H6c C6 H6a 109.5 . . ?
H6c C6 H6b 109.5 . . ?
H10a C10 C9 109.5 . . ?
H10b C10 C9 109.5 . . ?
H10b C10 H10a 109.5 . . ?
H10c C10 C9 109.5 . . ?
H10c C10 H10a 109.5 . . ?
H10c C10 H10b 109.5 . . ?
H7Ab C7A H7Aa 109.5 . . ?
H7Ac C7A H7Aa 109.5 . . ?
H7Ac C7A H7Ab 109.5 . . ?
H6Ab C6A H6Aa 109.5 . . ?
H6Ac C6A H6Aa 109.5 . . ?
H6Ac C6A H6Ab 109.5 . . ?
H8Ab C8A H8Aa 109.5 . . ?
H8Ac C8A H8Aa 109.5 . . ?
H8Ac C8A H8Ab 109.5 . . ?

loop_
_geom_bond_atom_site_label_1
_geom_bond_atom_site_label_2
_geom_bond_distance
_geom_bond_site_symmetry_2
_geom_bond_publ_flag
La2 P2 3.138(3) . ?
La2 P2 3.138(3) 2_556 ?
La2 B1 2.855(13) 2_556 ?
La2 B1 2.855(13) . ?
La2 H1a 2.54(9) 2_556 ?
La2 H1a 2.54(9) . ?
La2 H1b 2.61(9) . ?
La2 H1b 2.61(9) 2_556 ?
La2 C15 2.820(13) 2_556 ?
La2 C15 2.820(13) . ?
La2 C14 2.844(13) . ?
La2 C14 2.844(13) 2_556 ?
La2 C16 2.978(13) 2_556 ?
La2 C16 2.978(13) . ?
La2 C13 2.918(13) 2_556 ?
La2 C13 2.918(13) . ?
La1 B1 2.914(13) . ?
La1 B1 2.914(13) 2_556 ?
La1 H1a 2.80(9) . ?
La1 H1a 2.80(9) 2_556 ?
La1 H1b 2.74(9) 2_556 ?
La1 H1b 2.74(9) . ?
La1 H1d 2.74(8) 2_556 ?
La1 H1d 2.74(8) . ?
La1 C1 2.888(14) 2_556 ?
La1 C1 2.888(14) . ?
La1 C2 2.918(11) . ?
La1 C2 2.918(11) 2_556 ?
La1 C3 2.885(15) 2_556 ?
La1 C3 2.885(15) . ?
La1 C4 3.010(15) . ?
La1 C4 3.010(15) 2_556 ?
La1 P1 3.089(5) . ?
La1 P1 3.089(5) 2_556 ?
P2 C16 1.775(13) . ?
P2 C13 1.785(13) . ?
B1 H1a 1.144(17) . ?
B1 H1b 1.143(17) . ?
B1 H1c 1.152(17) . ?
B1 H1d 1.139(17) . ?
C15 H15 1.0000 . ?
C15 C14 1.353(18) . ?
C15 C16 1.397(19) . ?
C17 C13 1.518(17) . ?
C17 C18 1.521(14) . ?
C17 C20 1.529(15) . ?
C17 C19 1.510(14) . ?
C14 H14 1.0000 . ?
C14 C13 1.41(2) . ?
C16 C21 1.521(16) . ?
C21 C22 1.528(14) . ?
C21 C23 1.521(14) . ?
C21 C24 1.519(14) . ?
C9 C4 1.47(2) . ?
C9 C12 1.525(16) . ?
C9 C11 1.508(15) . ?
C9 C10 1.552(15) . ?
C22 H22a 0.9800 . ?
C22 H22b 0.9800 . ?
C22 H22c 0.9800 . ?
C1 C2 1.380(8) . ?
C1 P1 1.741(15) . ?
C1 C5 1.556(18) . ?
C2 H2 1.0000 . ?
C2 C3 1.338(9) . ?
C3 H3 1.0000 . ?
C3 C4 1.402(9) . ?
C4 P1 1.730(15) . ?
C23 H23a 0.9800 . ?
C23 H23b 0.9800 . ?
C23 H23c 0.9800 . ?
C5 C7 1.502(15) . ?
C5 C8 1.516(16) . ?
C5 C6 1.524(15) . ?
C5 C7A 1.52(2) . ?
C5 C6A 1.53(2) . ?
C5 C8A 1.515(19) . ?
C24 H24a 0.9800 . ?
C24 H24b 0.9800 . ?
C24 H24c 0.9800 . ?
C18 H18a 0.9800 . ?
C18 H18b 0.9800 . ?
C18 H18c 0.9800 . ?
C20 H20a 0.9800 . ?
C20 H20b 0.9800 . ?
C20 H20c 0.9800 . ?
C12 H12a 0.9800 . ?
C12 H12b 0.9800 . ?
C12 H12c 0.9800 . ?
C11 H11a 0.9800 . ?
C11 H11b 0.9800 . ?
C11 H11c 0.9800 . ?
C19 H19a 0.9800 . ?
C19 H19b 0.9800 . ?
C19 H19c 0.9800 . ?
C7 H7a 0.9800 . ?
C7 H7b 0.9800 . ?
C7 H7c 0.9800 . ?
C8 H8a 0.9800 . ?
C8 H8b 0.9800 . ?
C8 H8c 0.9800 . ?
C6 H6a 0.9800 . ?
C6 H6b 0.9800 . ?
C6 H6c 0.9800 . ?
C10 H10a 0.9800 . ?
C10 H10b 0.9800 . ?
C10 H10c 0.9800 . ?
C7A H7Aa 0.9800 . ?
C7A H7Ab 0.9800 . ?
C7A H7Ac 0.9800 . ?
C6A H6Aa 0.9800 . ?
C6A H6Ab 0.9800 . ?
C6A H6Ac 0.9800 . ?
C8A H8Aa 0.9800 . ?
C8A H8Ab 0.9800 . ?
C8A H8Ac 0.9800 . ?

loop_
_geom_torsion_atom_site_label_1
_geom_torsion_atom_site_label_2
_geom_torsion_atom_site_label_3
_geom_torsion_atom_site_label_4
_geom_torsion
_geom_torsion_site_symmetry_1
_geom_torsion_site_symmetry_2
_geom_torsion_site_symmetry_3
_geom_torsion_site_symmetry_4
_geom_torsion_publ_flag
La2 C15 C14 C13 70.0(8) 2_556 . . . ?
La2 C15 C14 C13 70.0(8) . . . . ?
La2 C15 C16 P2 -68.4(5) 2_556 . . . ?
La2 C15 C16 P2 -68.4(5) . . . . ?
La2 C15 C16 C21 123.8(7) . . . . ?
La2 C15 C16 C21 123.8(7) 2_556 . . . ?
La2 C14 C15 C16 -75.3(8) . . . . ?
La2 C14 C15 C16 -75.3(8) 2_556 . . . ?
La2 C14 C13 P2 72.2(4) . . . . ?
La2 C14 C13 P2 72.2(4) 2_556 . . . ?
La2 C14 C13 C17 -120.2(7) 2_556 . . . ?
La2 C14 C13 C17 -120.2(7) . . . . ?
La2 C16 C15 C14 72.0(9) . . . . ?
La2 C16 C15 C14 72.0(9) 2_556 . . . ?
La2 C16 C21 C22 174.7(12) 2_556 . . . ?
La2 C16 C21 C22 174.7(12) . . . . ?
La2 C16 C21 C23 55.8(11) 2_556 . . . ?
La2 C16 C21 C23 55.8(11) . . . . ?
La2 C16 C21 C24 -66.6(11) 2_556 . . . ?
La2 C16 C21 C24 -66.6(11) . . . . ?
La2 C13 C17 C18 -167.9(12) 2_556 . . . ?
La2 C13 C17 C18 -167.9(12) . . . . ?
La2 C13 C17 C20 73.5(11) . . . . ?
La2 C13 C17 C20 73.5(11) 2_556 . . . ?
La2 C13 C17 C19 -47.9(12) . . . . ?
La2 C13 C17 C19 -47.9(12) 2_556 . . . ?
La2 C13 C14 C15 -67.9(9) . . . . ?
La2 C13 C14 C15 -67.9(9) 2_556 . . . ?
La1 C1 C2 C3 62.3(9) 2_556 . . . ?
La1 C1 C2 C3 62.3(9) . . . . ?
La1 C2 C1 P1 -75.6(5) 2_556 . . . ?
La1 C2 C1 P1 -75.6(5) . . . . ?
La1 C2 C1 C5 121.9(7) 2_556 . . . ?
La1 C2 C1 C5 121.9(7) . . . . ?
La1 C2 C3 C4 76.1(9) . . . . ?
La1 C2 C3 C4 76.1(9) 2_556 . . . ?
La1 C3 C2 C1 -62.2(9) 2_556 . . . ?
La1 C3 C2 C1 -62.2(9) . . . . ?
La1 C3 C4 C9 -129.8(7) 2_556 . . . ?
La1 C3 C4 C9 -129.8(7) . . . . ?
La1 C3 C4 P1 66.9(5) 2_556 . . . ?
La1 C3 C4 P1 66.9(5) . . . . ?
La1 C4 C9 C12 -156.0(13) 2_556 . . . ?
La1 C4 C9 C12 -156.0(13) . . . . ?
La1 C4 C9 C11 -31.1(14) 2_556 . . . ?
La1 C4 C9 C11 -31.1(14) . . . . ?
La1 C4 C9 C10 89.2(13) 2_556 . . . ?
La1 C4 C9 C10 89.2(13) . . . . ?
La1 C4 C3 C2 -73.9(8) . . . . ?
La1 C4 C3 C2 -73.9(8) 2_556 . . . ?
P2 C16 C15 C14 3.6(11) . . . . ?
P2 C16 C21 C22 -83.2(11) . . . . ?
P2 C16 C21 C23 157.9(10) . . . . ?
P2 C16 C21 C24 35.4(12) . . . . ?
P2 C13 C17 C18 91.0(12) . . . . ?
P2 C13 C17 C20 -27.6(12) . . . . ?
P2 C13 C17 C19 -149.1(12) . . . . ?
P2 C13 C14 C15 4.3(11) . . . . ?
C15 C14 C13 C17 172.0(11) . . . . ?
C15 C16 C21 C22 83.0(16) . . . . ?
C15 C16 C21 C23 -35.9(15) . . . . ?
C15 C16 C21 C24 -158.3(14) . . . . ?
C9 C4 C3 C2 156.3(13) . . . . ?
C1 C2 C3 C4 13.9(15) . . . . ?
C2 C3 C4 P1 -7.0(12) . . . . ?

loop_
_restr_distance_atom_site_label_1
_restr_distance_atom_site_label_2
_restr_distance_site_symmetry_2
_restr_distance_target
_restr_distance_target_weight_param
_restr_distance_diff
B1 H1a 1 1.1500 0.0200 0.0056
B1 H1b 1 1.1500 0.0200 0.0074
B1 H1c 1 1.1500 0.0200 -0.0018
B1 H1d 1 1.1500 0.0200 0.0110
C2 C1 1 1.3900 0.0100 0.0096
C3 C2 1 1.3900 0.0100 0.0517
C4 C3 1 1.3900 0.0100 -0.0116

loop_
_restr_equal_distance_atom_site_label_1
_restr_equal_distance_atom_site_label_2
_restr_equal_distance_site_symmetry_2
_restr_equal_distance_class_id
H1a H1b 1 4
H1a H1c 1 4
H1a H1d 1 4
H1b H1c 1 4
H1b H1d 1 4
H1c H1d 1 4
C15 C13 1 1
C16 C14 1 1
C9 C12 1 2
C9 C11 1 2
C9 C10 1 2
C22 C21 1 2
C3 C1 1 1
C4 C2 1 1
C23 C21 1 2
C23 C22 1 3
C24 C21 1 2
C24 C22 1 3
C24 C23 1 3
C18 C17 1 2
C20 C17 1 2
C20 C18 1 3
C20 C19 1 3
C12 C11 1 3
C12 C10 1 3
C11 C10 1 3
C19 C17 1 2
C19 C18 1 3
C7 C5 1 2
C7 C6 1 3
C8 C5 1 2
C8 C7 1 3
C8 C6 1 3
C6 C5 1 2
C7A C5 1 2
C7A C6A 1 3
C6A C5 1 2
C8A C5 1 2
C8A C7A 1 3
C8A C6A 1 3

loop_
_restr_equal_distance_class_class_id
_restr_equal_distance_class_target_weight_param
_restr_equal_distance_class_average
_restr_equal_distance_class_esd
_restr_equal_distance_class_diff_max
1 0.0200 2.3116 0.0451 0.0721
2 0.0200 1.5211 0.0112 0.0313
3 0.0200 2.4618 0.0075 0.0181
4 0.0200 1.8689 0.0018 0.0032

loop_
_restr_U_similar_atom_site_label_1
_restr_U_similar_atom_site_label_2
_restr_U_similar_weight_param
C1 C2 0.0200
C1 P1 0.0200
C1 C5 0.0200
C2 C3 0.0200
C3 C4 0.0200
C4 P1 0.0200
C5 C7 0.0200
C5 C8 0.0200
C5 C6 0.0200
C5 C7A 0.0200
C5 C6A 0.0200
C5 C8A 0.0200
